data_4311439
loop_
_publ_author_name
'Yuji Mikata'
'Yuko Sugai'
'Shigenobu Yano'

_publ_contact_author_email mikata@cc.nara-wu.ac.jp
_publ_contact_author_fax +81-742-20-3095
_publ_contact_author_name 'Yuji Mikata'
_publ_contact_author_phone +81-742-20-3095
_publ_section_title
;
 Control of Oxygen Atom Chirality and Chelate Ring Conformation by
 Protected/Free Sugar Hydroxyl Groups in Glucose-Pendant
 Dipicolylamine-Copper(II) Complexes
;
_journal_name_full 'Inorganic Chemistry'
_journal_page_first 4778
_journal_page_last 4780
_journal_paper_doi 10.1021/ic0496323
_journal_volume 43
_journal_year 2004
_chemical_formula_moiety 'C28 H35 Cu N5 O16 '
_chemical_formula_sum 'C28 H35 Cu N5 O16'
_chemical_formula_weight 761.15
_space_group_IT_number 4
_symmetry_cell_setting monoclinic
_symmetry_Int_Tables_number 4
_symmetry_space_group_name_Hall 'P 2yb'
_symmetry_space_group_name_H-M 'P 1 21 1'
_audit_creation_date 2003-08-08
_audit_creation_method 'by CrystalStructure v3.00'
_audit_update_record 2003-08-08
_cell_angle_alpha 90
_cell_angle_beta 95.336(4)
_cell_angle_gamma 90
_cell_formula_units_Z 2
_cell_length_a 10.0348(7)
_cell_length_b 13.5631(9)
_cell_length_c 12.4213(10)
_cell_measurement_reflns_used 5949
_cell_measurement_temperature 173.1
_cell_measurement_theta_max 27.5
_cell_measurement_theta_min 3.1
_cell_volume 1683.2(2)
_computing_cell_refinement CrystalClear
_computing_data_collection CrystalClear
_computing_data_reduction CrystalStructure
_computing_publication_material 'CrystalStructure Ver. 3.00'
_computing_structure_refinement CRYSTALS
_computing_structure_solution SIR92
_diffrn_detector_area_resol_mean 14.62
_diffrn_measured_fraction_theta_full 0.9878
_diffrn_measured_fraction_theta_max 0.9878
_diffrn_measurement_device_type 'Rigaku Mercury'
_diffrn_measurement_method omega
_diffrn_radiation_type 'Mo Kalpha'
_diffrn_radiation_wavelength 0.7107
_diffrn_reflns_av_R_equivalents 0.042
_diffrn_reflns_limit_h_max 13
_diffrn_reflns_limit_h_min -12
_diffrn_reflns_limit_k_max 17
_diffrn_reflns_limit_k_min -17
_diffrn_reflns_limit_l_max 16
_diffrn_reflns_limit_l_min -15
_diffrn_reflns_number 13134
_diffrn_reflns_theta_full 27.48
_diffrn_reflns_theta_max 27.48
_exptl_absorpt_coefficient_mu 0.730
_exptl_absorpt_correction_T_max 0.864
_exptl_absorpt_correction_T_min 0.798
_exptl_absorpt_correction_type none
_exptl_crystal_colour blue
_exptl_crystal_density_diffrn 1.502
_exptl_crystal_density_method 'not measured'
_exptl_crystal_description prism
_exptl_crystal_F_000 790.00
_exptl_crystal_size_max 0.40
_exptl_crystal_size_mid 0.20
_exptl_crystal_size_min 0.20
_refine_diff_density_max 0.34
_refine_diff_density_min -0.37
_refine_ls_extinction_method none
_refine_ls_goodness_of_fit_ref 0.951
_refine_ls_hydrogen_treatment refall
_refine_ls_number_parameters 486
_refine_ls_number_reflns 3968
_refine_ls_R_factor_gt 0.0330
_refine_ls_shift/su_max 0.0000
_refine_ls_structure_factor_coef Fsqd
_refine_ls_weighting_details 'w = 1/[0.0001Fo^2^ + 2.0000sigma^2^(Fo) + 0.5000]/(4Fo^2^)'
_refine_ls_weighting_scheme calc
_refine_ls_wR_factor_ref 0.0730
_reflns_number_gt 3729
_reflns_number_total 3937
_reflns_threshold_expression F^2^>2.0sigma(F^2^)
_cod_data_source_file ic0496323si20040319_012715.cif
_cod_data_source_block '__AcGDPA-CuNO3-AcOH'
_cod_original_formula_sum 'C28 H35 Cu N5 O16 '
_cod_database_code 4311439

loop_
_symmetry_equiv_pos_as_xyz
x,y,z
-x,y+1/2,-z

loop_
_atom_site_label
_atom_site_type_symbol
_atom_site_fract_x
_atom_site_fract_y
_atom_site_fract_z
_atom_site_U_iso_or_equiv
_atom_site_adp_type
_atom_site_occupancy
_atom_site_symmetry_multiplicity
_atom_site_calc_flag
_atom_site_refinement_flags
_atom_site_disorder_assembly
_atom_site_disorder_group
Cu1 Cu -0.62928(4) -0.22007(4) -0.62521(3) 0.02870(8) Uani 1.00 1 d . . .
O1 O -0.4225(2) -0.1345(2) -0.6462(2) 0.0279(5) Uani 1.00 1 d . . .
O2 O -0.1857(2) -0.1882(2) -0.5210(2) 0.0305(5) Uani 1.00 1 d . . .
O3 O -0.0593(2) -0.3625(2) -0.6037(2) 0.0310(6) Uani 1.00 1 d . . .
O4 O -0.0518(2) -0.3569(2) -0.8317(2) 0.0380(7) Uani 1.00 1 d . . .
O5 O -0.3531(2) -0.2151(2) -0.7917(2) 0.0325(5) Uani 1.00 1 d . . .
O6 O -0.3856(3) -0.3711(2) -0.9380(2) 0.0422(7) Uani 1.00 1 d . . .
O7 O -0.2331(3) -0.3161(2) -0.4160(2) 0.0446(7) Uani 1.00 1 d . . .
O8 O 0.1090(3) -0.2623(2) -0.5475(4) 0.0925(13) Uani 1.00 1 d . . .
O9 O -0.1190(4) -0.5136(2) -0.8386(3) 0.0646(11) Uani 1.00 1 d . . .
O10 O -0.3764(4) -0.4173(2) -1.1092(2) 0.0612(9) Uani 1.00 1 d . . .
O11 O -0.5426(2) -0.3491(2) -0.6237(2) 0.0374(6) Uani 1.00 1 d . . .
O12 O -0.7395(3) -0.4090(3) -0.6711(3) 0.0646(10) Uani 1.00 1 d . . .
O13 O -0.5707(4) -0.5046(2) -0.6461(3) 0.0805(12) Uani 1.00 1 d . . .
O14 O -0.2528(4) 0.0781(4) -0.8315(4) 0.111(2) Uani 1.00 1 d . . .
O15 O -0.0508(7) 0.1248(4) -0.8325(4) 0.144(2) Uani 1.00 1 d . . .
O16 O -0.0944(4) -0.0223(3) -0.8029(3) 0.0764(12) Uani 1.00 1 d . . .
N1 N -0.7004(3) -0.0793(2) -0.6203(2) 0.0317(7) Uani 1.00 1 d . . .
N2 N -0.6133(2) -0.2040(2) -0.4669(2) 0.0301(7) Uani 1.00 1 d . . .
N3 N -0.6889(3) -0.2089(2) -0.7807(2) 0.0331(7) Uani 1.00 1 d . . .
N4 N -0.6203(3) -0.4238(2) -0.6471(3) 0.0372(8) Uani 1.00 1 d . . .
N5 N -0.1355(5) 0.0617(3) -0.8216(3) 0.0553(12) Uani 1.00 1 d . . .
C1 C -0.3091(3) -0.1669(2) -0.6932(2) 0.0276(8) Uani 1.00 1 d . . .
C2 C -0.2365(3) -0.2411(2) -0.6173(2) 0.0253(7) Uani 1.00 1 d . . .
C3 C -0.1194(3) -0.2847(2) -0.6703(3) 0.0286(7) Uani 1.00 1 d . . .
C4 C -0.1686(3) -0.3277(3) -0.7790(3) 0.0320(8) Uani 1.00 1 d . . .
C5 C -0.2437(4) -0.2496(2) -0.8485(3) 0.0348(9) Uani 1.00 1 d . . .
C6 C -0.3010(4) -0.2872(3) -0.9573(3) 0.0436(10) Uani 1.00 1 d . . .
C7 C -0.4780(4) -0.0435(2) -0.6919(3) 0.0338(8) Uani 1.00 1 d . . .
C8 C -0.5810(4) -0.0106(3) -0.6213(3) 0.0348(9) Uani 1.00 1 d . . .
C9 C -0.7613(4) -0.0671(3) -0.5175(3) 0.0392(9) Uani 1.00 1 d . . .
C10 C -0.6882(4) -0.1305(3) -0.4318(3) 0.0358(9) Uani 1.00 1 d . . .
C11 C -0.7005(5) -0.1176(3) -0.3224(3) 0.0502(12) Uani 1.00 1 d . . .
C12 C -0.6346(5) -0.1820(3) -0.2504(3) 0.0617(13) Uani 1.00 1 d . . .
C13 C -0.5550(5) -0.2549(3) -0.2858(3) 0.0531(12) Uani 1.00 1 d . . .
C14 C -0.5472(4) -0.2645(3) -0.3959(3) 0.0373(9) Uani 1.00 1 d . . .
C15 C -0.7981(4) -0.0642(3) -0.7162(3) 0.0450(10) Uani 1.00 1 d . . .
C16 C -0.7733(4) -0.1333(3) -0.8053(3) 0.0392(9) Uani 1.00 1 d . . .
C17 C -0.8353(4) -0.1215(3) -0.9093(3) 0.0458(10) Uani 1.00 1 d . . .
C18 C -0.8092(4) -0.1886(3) -0.9880(3) 0.0488(11) Uani 1.00 1 d . . .
C19 C -0.7179(4) -0.2635(3) -0.9637(3) 0.0407(9) Uani 1.00 1 d . . .
C20 C -0.6603(4) -0.2718(3) -0.8589(3) 0.0361(9) Uani 1.00 1 d . . .
C21 C -0.1893(3) -0.2350(3) -0.4249(2) 0.0330(9) Uani 1.00 1 d . . .
C22 C -0.1311(5) -0.1716(4) -0.3336(3) 0.0575(12) Uani 1.00 1 d . . .
C23 C 0.0544(4) -0.3398(3) -0.5413(4) 0.0472(11) Uani 1.00 1 d . . .
C24 C 0.0976(4) -0.4219(3) -0.4672(4) 0.0569(13) Uani 1.00 1 d . . .
C25 C -0.0386(4) -0.4537(3) -0.8553(3) 0.0402(10) Uani 1.00 1 d . . .
C26 C 0.0890(4) -0.4732(3) -0.9035(3) 0.0493(11) Uani 1.00 1 d . . .
C27 C -0.4161(4) -0.4309(3) -1.0218(3) 0.0400(10) Uani 1.00 1 d . . .
C28 C -0.5013(5) -0.5142(3) -0.9930(4) 0.0541(12) Uani 1.00 1 d . . .
H1 H -0.2500(3) -0.1084(2) -0.7062(2) 0.0330(12) Uiso 1.00 1 c . . .
H2 H -0.3016(3) -0.2918(2) -0.5974(2) 0.0296(12) Uiso 1.00 1 c . . .
H3 H -0.0571(3) -0.2271(2) -0.6900(3) 0.0343(12) Uiso 1.00 1 c . . .
H4 H -0.2273(3) -0.3881(3) -0.7740(3) 0.0385(13) Uiso 1.00 1 c . . .
H5 H -0.1741(4) -0.2026(2) -0.8577(3) 0.0415(13) Uiso 1.00 1 c . . .
H6 H -0.3741(4) -0.2194(3) -0.9837(3) 0.052(1) Uiso 1.00 1 c . . .
H7 H -0.2251(4) -0.3134(3) -1.0017(3) 0.052(1) Uiso 1.00 1 c . . .
H8 H -0.4068(4) 0.0135(2) -0.6849(3) 0.0399(13) Uiso 1.00 1 c . . .
H9 H -0.5238(4) -0.0515(2) -0.7659(3) 0.0401(13) Uiso 1.00 1 c . . .
H10 H -0.5510(4) 0.0027(3) -0.5414(3) 0.041(1) Uiso 1.00 1 c . . .
H11 H -0.6190(4) 0.0647(3) -0.6694(3) 0.041(1) Uiso 1.00 1 c . . .
H12 H -0.8496(4) -0.0991(3) -0.5256(3) 0.047(1) Uiso 1.00 1 c . . .
H13 H -0.7576(4) 0.0009(3) -0.4996(3) 0.047(1) Uiso 1.00 1 c . . .
H14 H -0.7660(5) -0.0705(3) -0.3025(3) 0.062(2) Uiso 1.00 1 c . . .
H15 H -0.6406(5) -0.1822(3) -0.1811(3) 0.075(2) Uiso 1.00 1 c . . .
H16 H -0.5105(5) -0.3145(3) -0.2459(3) 0.064(2) Uiso 1.00 1 c . . .
H17 H -0.5009(4) -0.3180(3) -0.4397(3) 0.0446(13) Uiso 1.00 1 c . . .
H18 H -0.8981(4) -0.0700(3) -0.6972(3) 0.053(1) Uiso 1.00 1 c . . .
H19 H -0.8051(4) -0.0010(3) -0.7402(3) 0.053(1) Uiso 1.00 1 c . . .
H20 H -0.8974(4) -0.0655(3) -0.9223(3) 0.053(1) Uiso 1.00 1 c . . .
H21 H -0.8718(4) -0.1809(3) -1.0587(3) 0.057(2) Uiso 1.00 1 c . . .
H22 H -0.7040(4) -0.3103(3) -1.0232(3) 0.048(1) Uiso 1.00 1 c . . .
H23 H -0.5927(4) -0.3187(3) -0.8339(3) 0.0424(13) Uiso 1.00 1 c . . .
H24 H -0.1342(5) -0.2060(4) -0.2672(3) 0.068(2) Uiso 1.00 1 c . . .
H25 H -0.0409(5) -0.1558(4) -0.3437(3) 0.068(2) Uiso 1.00 1 c . . .
H26 H -0.1820(5) -0.1126(4) -0.3319(3) 0.068(2) Uiso 1.00 1 c . . .
H27 H 0.0298(4) -0.4351(3) -0.4206(4) 0.067(2) Uiso 1.00 1 c . . .
H28 H 0.1129(4) -0.4792(3) -0.5083(4) 0.067(2) Uiso 1.00 1 c . . .
H29 H 0.1780(4) -0.4040(3) -0.4252(4) 0.067(2) Uiso 1.00 1 c . . .
H35 H -0.5827(5) -0.4894(3) -0.9702(4) 0.064(2) Uiso 1.00 1 c . . .
H34 H -0.5203(5) -0.5556(3) -1.0541(4) 0.065(2) Uiso 1.00 1 c . . .
H33 H -0.4554(5) -0.5509(3) -0.9359(4) 0.065(2) Uiso 1.00 1 c . . .
H30 H 0.0950(4) -0.5414(3) -0.9198(3) 0.060(2) Uiso 1.00 1 c . . .
H31 H 0.0912(4) -0.4358(3) -0.9680(3) 0.060(2) Uiso 1.00 1 c . . .
H32 H 0.1622(4) -0.4549(3) -0.8536(3) 0.060(2) Uiso 1.00 1 c . . .

loop_
_atom_site_aniso_label
_atom_site_aniso_U_11
_atom_site_aniso_U_22
_atom_site_aniso_U_33
_atom_site_aniso_U_12
_atom_site_aniso_U_13
_atom_site_aniso_U_23
Cu1 0.0346(2) 0.0198(2) 0.0298(2) 0.0047(2) -0.00734(13) -0.0047(2)
O1 0.0335(12) 0.0210(10) 0.0283(10) 0.0024(9) -0.0017(9) 0.0037(9)
O2 0.0371(11) 0.0275(11) 0.0254(10) -0.0030(9) -0.0054(8) -0.0047(8)
O3 0.0275(11) 0.0276(11) 0.0370(12) -0.0021(9) -0.0018(9) -0.0018(10)
O4 0.043(1) 0.0326(12) 0.041(1) -0.0114(11) 0.0157(11) -0.0087(11)
O5 0.0393(10) 0.0319(10) 0.0250(9) -0.0006(13) -0.0045(8) -0.0024(12)
O6 0.058(2) 0.041(1) 0.0265(12) -0.0102(12) 0.0006(11) -0.0077(11)
O7 0.053(2) 0.046(2) 0.0342(13) -0.0131(13) 0.0030(11) 0.0063(12)
O8 0.050(2) 0.035(2) 0.180(4) -0.006(2) -0.058(2) -0.004(2)
O9 0.079(2) 0.030(2) 0.093(3) -0.020(2) 0.052(2) -0.019(2)
O10 0.095(2) 0.060(2) 0.0282(13) -0.016(2) 0.005(1) -0.0158(13)
O11 0.0399(13) 0.0225(11) 0.047(1) 0.0049(10) -0.0099(11) -0.0069(10)
O12 0.037(2) 0.073(2) 0.082(2) -0.011(2) -0.008(1) 0.027(2)
O13 0.095(3) 0.027(2) 0.112(3) 0.009(2) -0.028(2) -0.018(2)
O14 0.081(3) 0.167(5) 0.087(3) 0.061(3) 0.024(2) 0.058(3)
O15 0.203(6) 0.095(4) 0.118(4) -0.087(4) -0.062(4) 0.039(3)
O16 0.065(2) 0.062(2) 0.104(3) 0.006(2) 0.017(2) 0.026(2)
N1 0.031(1) 0.0227(13) 0.040(2) 0.0035(11) -0.0025(11) -0.0049(11)
N2 0.0333(12) 0.024(2) 0.0327(12) -0.0029(11) 0.0034(10) -0.0021(12)
N3 0.0366(13) 0.026(2) 0.0340(12) -0.000(1) -0.0101(10) -0.0022(13)
N4 0.048(2) 0.030(2) 0.031(2) 0.001(1) -0.0066(13) -0.0020(12)
N5 0.066(3) 0.061(3) 0.037(2) -0.009(2) -0.004(2) 0.004(2)
C1 0.034(2) 0.023(2) 0.026(1) -0.0040(13) -0.0002(12) -0.0013(12)
C2 0.028(1) 0.023(2) 0.025(1) -0.0040(10) -0.0026(11) -0.0026(10)
C3 0.031(2) 0.024(1) 0.031(2) -0.0039(12) 0.0022(12) -0.0022(13)
C4 0.035(2) 0.029(2) 0.032(2) -0.005(1) 0.0087(13) -0.0069(13)
C5 0.045(2) 0.034(2) 0.025(2) -0.009(1) 0.0009(13) -0.0025(12)
C6 0.064(2) 0.040(2) 0.027(2) -0.011(2) 0.004(2) -0.003(2)
C7 0.046(2) 0.022(2) 0.033(2) 0.001(1) -0.004(1) 0.0078(13)
C8 0.039(2) 0.020(2) 0.044(2) 0.001(1) -0.003(2) -0.002(1)
C9 0.042(2) 0.026(2) 0.051(2) 0.002(1) 0.008(2) -0.007(2)
C10 0.039(2) 0.026(2) 0.042(2) -0.005(1) 0.009(2) -0.006(1)
C11 0.067(3) 0.039(2) 0.049(2) -0.008(2) 0.026(2) -0.012(2)
C12 0.101(4) 0.056(3) 0.031(2) -0.008(3) 0.020(2) -0.003(2)
C13 0.079(3) 0.046(2) 0.034(2) -0.003(2) 0.005(2) 0.004(2)
C14 0.047(2) 0.031(2) 0.034(2) -0.003(2) 0.002(2) 0.003(1)
C15 0.045(2) 0.030(2) 0.057(2) 0.012(2) -0.012(2) -0.003(2)
C16 0.041(2) 0.029(2) 0.045(2) 0.001(2) -0.012(2) 0.002(2)
C17 0.046(2) 0.042(2) 0.046(2) 0.002(2) -0.015(2) 0.007(2)
C18 0.053(2) 0.052(2) 0.038(2) -0.007(2) -0.015(2) 0.008(2)
C19 0.047(2) 0.042(2) 0.032(2) -0.009(2) -0.004(2) -0.001(2)
C20 0.046(2) 0.029(2) 0.032(2) -0.007(2) -0.004(1) -0.004(1)
C21 0.036(2) 0.037(2) 0.026(1) 0.003(1) -0.0010(11) -0.003(1)
C22 0.074(3) 0.059(3) 0.035(2) 0.002(2) -0.015(2) -0.014(2)
C23 0.029(2) 0.042(2) 0.067(3) 0.004(2) -0.014(2) -0.012(2)
C24 0.042(2) 0.061(3) 0.064(3) 0.013(2) -0.013(2) 0.003(2)
C25 0.052(2) 0.033(2) 0.037(2) -0.008(2) 0.017(2) -0.010(2)
C26 0.051(2) 0.050(2) 0.050(2) -0.009(2) 0.022(2) -0.016(2)
C27 0.051(2) 0.033(2) 0.034(2) 0.006(2) -0.006(2) -0.007(1)
C28 0.072(3) 0.046(2) 0.043(2) -0.010(2) -0.004(2) -0.008(2)

loop_
_atom_type_symbol
_atom_type_description
_atom_type_scat_dispersion_real
_atom_type_scat_dispersion_imag
_atom_type_scat_source
C C 0.006 0.003
;
International Tables for Crystallography
(1992, Vol. C, Tables 4.2.6.8 and 6.1.1.4)
;
H H 0.000 0.000
;
International Tables for Crystallography
(1992, Vol. C, Table 6.1.1.4)
;
Cu Cu 0.284 1.430
;
International Tables for Crystallography
(1992, Vol. C, Tables 4.2.6.8 and 6.1.1.4)
;
N N 0.011 0.006
;
International Tables for Crystallography
(1992, Vol. C, Tables 4.2.6.8 and 6.1.1.4)
;
O O 0.017 0.010
;
International Tables for Crystallography
(1992, Vol. C, Tables 4.2.6.8 and 6.1.1.4)
;

loop_
_geom_angle_atom_site_label_1
_geom_angle_site_symmetry_1
_geom_angle_atom_site_label_2
_geom_angle_site_symmetry_2
_geom_angle_atom_site_label_3
_geom_angle_site_symmetry_3
_geom_angle
_geom_angle_publ_flag
O1 . Cu1 . O11 . 92.57(9) yes
O1 . Cu1 . N1 . 81.95(9) yes
O11 . Cu1 . N1 . 173.82(11) yes
O1 . Cu1 . N2 . 93.65(9) yes
O11 . Cu1 . N2 . 95.44(11) yes
N1 . Cu1 . N2 . 82.11(11) yes
O1 . Cu1 . N3 . 92.46(9) yes
O11 . Cu1 . N3 . 99.93(11) yes
N1 . Cu1 . N3 . 83.25(12) yes
N2 . Cu1 . N3 . 163.18(11) yes
Cu1 . O1 . C1 . 129.49(18) yes
Cu1 . O1 . C7 . 98.57(17) yes
C1 . O1 . C7 . 113.7(2) yes
C2 . O2 . C21 . 117.3(2) yes
C3 . O3 . C23 . 116.7(3) yes
C4 . O4 . C25 . 117.5(3) yes
C1 . O5 . C5 . 112.5(2) yes
C6 . O6 . C27 . 116.4(3) yes
Cu1 . O11 . N4 . 116.1(2) yes
Cu1 . N1 . C8 . 107.2(2) yes
Cu1 . N1 . C9 . 107.7(2) yes
C8 . N1 . C9 . 109.2(3) yes
Cu1 . N1 . C15 . 108.2(2) yes
C8 . N1 . C15 . 111.8(3) yes
C9 . N1 . C15 . 112.5(3) yes
Cu1 . N2 . C10 . 114.2(2) yes
Cu1 . N2 . C14 . 125.5(2) yes
C10 . N2 . C14 . 120.0(3) yes
Cu1 . N3 . C16 . 114.0(2) yes
Cu1 . N3 . C20 . 126.4(2) yes
C16 . N3 . C20 . 119.4(3) yes
O11 . N4 . O12 . 118.8(3) yes
O11 . N4 . O13 . 118.1(3) yes
O12 . N4 . O13 . 123.1(4) yes
O14 . N5 . O15 . 123.2(6) yes
O14 . N5 . O16 . 120.2(5) yes
O15 . N5 . O16 . 116.5(5) yes
O1 . C1 . O5 . 107.8(2) yes
O1 . C1 . C2 . 108.1(2) yes
O5 . C1 . C2 . 108.8(2) yes
O1 . C1 . H1 . 109.4(3) no
O5 . C1 . H1 . 111.3(3) no
C2 . C1 . H1 . 111.3(3) no
O2 . C2 . C1 . 107.3(2) yes
O2 . C2 . C3 . 108.9(2) yes
C1 . C2 . C3 . 109.5(2) yes
O2 . C2 . H2 . 109.1(3) no
C1 . C2 . H2 . 108.9(3) no
C3 . C2 . H2 . 113.0(3) no
O3 . C3 . C2 . 109.6(2) yes
O3 . C3 . C4 . 108.4(3) yes
C2 . C3 . C4 . 109.7(2) yes
O3 . C3 . H3 . 117.1(3) no
C2 . C3 . H3 . 108.3(3) no
C4 . C3 . H3 . 103.5(4) no
O4 . C4 . C3 . 107.4(3) yes
O4 . C4 . C5 . 108.3(3) yes
C3 . C4 . C5 . 109.9(3) yes
O4 . C4 . H4 . 107.9(4) no
C3 . C4 . H4 . 113.6(4) no
C5 . C4 . H4 . 109.7(4) no
O5 . C5 . C4 . 108.0(2) yes
O5 . C5 . C6 . 107.8(3) yes
C4 . C5 . C6 . 113.6(3) yes
O5 . C5 . H5 . 116.1(4) no
C4 . C5 . H5 . 101.7(4) no
C6 . C5 . H5 . 109.8(4) no
O6 . C6 . C5 . 107.3(3) yes
O6 . C6 . H6 . 107.0(4) no
C5 . C6 . H6 . 99.1(4) no
O6 . C6 . H7 . 106.6(4) no
C5 . C6 . H7 . 110.7(4) no
H6 . C6 . H7 . 125.0(5) no
O1 . C7 . C8 . 106.7(3) yes
O1 . C7 . H8 . 111.1(3) no
C8 . C7 . H8 . 103.6(4) no
O1 . C7 . H9 . 113.4(4) no
C8 . C7 . H9 . 106.9(4) no
H8 . C7 . H9 . 114.2(4) no
N1 . C8 . C7 . 114.4(3) yes
N1 . C8 . H10 . 105.1(4) no
C7 . C8 . H10 . 117.8(4) no
N1 . C8 . H11 . 107.8(4) no
C7 . C8 . H11 . 99.5(4) no
H10 . C8 . H11 . 112.0(4) no
N1 . C9 . C10 . 109.5(3) yes
N1 . C9 . H12 . 107.6(4) no
C10 . C9 . H12 . 101.3(4) no
N1 . C9 . H13 . 107.5(4) no
C10 . C9 . H13 . 112.6(4) no
H12 . C9 . H13 . 118.0(5) no
N2 . C10 . C9 . 116.4(3) yes
N2 . C10 . C11 . 120.9(3) yes
C9 . C10 . C11 . 122.6(3) yes
C10 . C11 . C12 . 118.4(4) yes
C10 . C11 . H14 . 117.4(5) no
C12 . C11 . H14 . 123.5(5) no
C11 . C12 . C13 . 120.7(4) yes
C11 . C12 . H15 . 125.0(6) no
C13 . C12 . H15 . 114.3(6) no
C12 . C13 . C14 . 118.2(4) yes
C12 . C13 . H16 . 130.8(5) no
C14 . C13 . H16 . 109.9(5) no
N2 . C14 . C13 . 121.7(4) yes
N2 . C14 . H17 . 107.5(4) no
C13 . C14 . H17 . 130.6(5) no
N1 . C15 . C16 . 111.4(3) yes
N1 . C15 . H18 . 112.4(4) no
C16 . C15 . H18 . 110.4(4) no
N1 . C15 . H19 . 114.7(4) no
C16 . C15 . H19 . 111.4(4) no
H18 . C15 . H19 . 95.6(5) no
N3 . C16 . C15 . 117.1(3) yes
N3 . C16 . C17 . 121.1(3) yes
C15 . C16 . C17 . 121.8(3) yes
C16 . C17 . C18 . 119.0(4) yes
C16 . C17 . H20 . 117.6(5) no
C18 . C17 . H20 . 123.5(5) no
C17 . C18 . C19 . 119.8(3) yes
C17 . C18 . H21 . 113.2(5) no
C19 . C18 . H21 . 126.6(5) no
C18 . C19 . C20 . 118.5(4) yes
C18 . C19 . H22 . 116.3(5) no
C20 . C19 . H22 . 125.1(4) no
N3 . C20 . C19 . 122.1(3) yes
N3 . C20 . H23 . 112.3(4) no
C19 . C20 . H23 . 125.5(4) no
O2 . C21 . O7 . 123.6(3) yes
O2 . C21 . C22 . 110.9(3) yes
O7 . C21 . C22 . 125.5(3) yes
C21 . C22 . H24 . 109.4(5) no
C21 . C22 . H25 . 109.8(5) no
H24 . C22 . H25 . 109.5(6) no
C21 . C22 . H26 . 109.2(5) no
H24 . C22 . H26 . 109.5(6) no
H25 . C22 . H26 . 109.5(6) no
O3 . C23 . O8 . 122.1(4) yes
O3 . C23 . C24 . 111.5(3) yes
O8 . C23 . C24 . 126.4(4) yes
C23 . C24 . H27 . 109.5(5) no
C23 . C24 . H28 . 109.4(5) no
H27 . C24 . H28 . 109.5(6) no
C23 . C24 . H29 . 109.4(5) no
H27 . C24 . H29 . 109.5(6) no
H28 . C24 . H29 . 109.5(6) no
O4 . C25 . O9 . 123.3(3) yes
O4 . C25 . C26 . 111.4(3) yes
O9 . C25 . C26 . 125.3(4) yes
C25 . C26 . H30 . 109.4(5) no
C25 . C26 . H31 . 109.5(5) no
H30 . C26 . H31 . 109.5(5) no
C25 . C26 . H32 . 109.5(5) no
H30 . C26 . H32 . 109.5(5) no
H31 . C26 . H32 . 109.5(5) no
O6 . C27 . O10 . 122.5(4) yes
O6 . C27 . C28 . 111.9(3) yes
O10 . C27 . C28 . 125.6(3) yes
C27 . C28 . H35 . 109.5(5) no
C27 . C28 . H34 . 109.7(5) no
H35 . C28 . H34 . 109.5(6) no
C27 . C28 . H33 . 109.2(5) no
H35 . C28 . H33 . 109.5(6) no
H34 . C28 . H33 . 109.5(6) no

loop_
_geom_bond_atom_site_label_1
_geom_bond_site_symmetry_1
_geom_bond_atom_site_label_2
_geom_bond_site_symmetry_2
_geom_bond_distance
_geom_bond_publ_flag
Cu1 . O1 . 2.413(2) yes
Cu1 . O11 . 1.953(2) yes
Cu1 . N1 . 2.042(3) yes
Cu1 . N2 . 1.970(2) yes
Cu1 . N3 . 1.974(2) yes
O1 . C1 . 1.397(4) yes
O1 . C7 . 1.449(4) yes
O2 . C2 . 1.447(3) yes
O2 . C21 . 1.356(4) yes
O3 . C3 . 1.439(4) yes
O3 . C23 . 1.354(4) yes
O4 . C4 . 1.449(4) yes
O4 . C25 . 1.354(4) yes
O5 . C1 . 1.420(3) yes
O5 . C5 . 1.437(4) yes
O6 . C6 . 1.453(4) yes
O6 . C27 . 1.333(4) yes
O7 . C21 . 1.193(4) yes
O8 . C23 . 1.191(5) yes
O9 . C25 . 1.177(4) yes
O10 . C27 . 1.205(5) yes
O11 . N4 . 1.295(4) yes
O12 . N4 . 1.222(4) yes
O13 . N4 . 1.204(4) yes
O14 . N5 . 1.194(5) yes
O15 . N5 . 1.222(6) yes
O16 . N5 . 1.226(5) yes
N1 . C8 . 1.519(5) yes
N1 . C9 . 1.476(5) yes
N1 . C15 . 1.485(4) yes
N2 . C10 . 1.345(4) yes
N2 . C14 . 1.335(4) yes
N3 . C16 . 1.347(4) yes
N3 . C20 . 1.343(4) yes
C1 . C2 . 1.518(4) yes
C1 . H1 . 1.012(4) no
C2 . C3 . 1.519(4) yes
C2 . H2 . 0.995(4) no
C3 . C4 . 1.511(4) yes
C3 . H3 . 1.043(5) no
C4 . C5 . 1.522(5) yes
C4 . H4 . 1.014(5) no
C5 . C6 . 1.507(4) yes
C5 . H5 . 0.961(5) no
C6 . H6 . 1.203(7) no
C6 . H7 . 1.043(6) no
C7 . C8 . 1.485(5) yes
C7 . H8 . 1.050(5) no
C7 . H9 . 0.994(5) no
C8 . H10 . 1.026(6) no
C8 . H11 . 1.226(6) no
C9 . C10 . 1.505(5) yes
C9 . H12 . 0.983(5) no
C9 . H13 . 0.948(5) no
C10 . C11 . 1.387(5) yes
C11 . C12 . 1.375(6) yes
C11 . H14 . 0.965(6) no
C12 . C13 . 1.369(6) yes
C12 . H15 . 0.868(5) no
C13 . C14 . 1.384(5) yes
C13 . H16 . 1.028(6) no
C14 . H17 . 1.042(5) no
C15 . C16 . 1.489(5) yes
C15 . H18 . 1.055(6) no
C15 . H19 . 0.908(5) no
C16 . C17 . 1.390(5) yes
C17 . C18 . 1.379(6) yes
C17 . H20 . 0.986(6) no
C18 . C19 . 1.382(5) yes
C18 . H21 . 1.037(6) no
C19 . C20 . 1.379(5) yes
C19 . H22 . 0.993(5) no
C20 . H23 . 0.961(5) no
C21 . C22 . 1.498(5) yes
C22 . H24 . 0.950(6) no
C22 . H25 . 0.950(6) no
C22 . H26 . 0.950(6) no
C23 . C24 . 1.483(6) yes
C24 . H27 . 0.950(6) no
C24 . H28 . 0.950(6) no
C24 . H29 . 0.950(6) no
C25 . C26 . 1.486(5) yes
C26 . H30 . 0.950(6) no
C26 . H31 . 0.950(6) no
C26 . H32 . 0.950(6) no
C27 . C28 . 1.480(6) yes
C28 . H35 . 0.950(7) no
C28 . H34 . 0.950(6) no
C28 . H33 . 0.950(6) no

loop_
_geom_torsion_atom_site_label_1
_geom_torsion_site_symmetry_1
_geom_torsion_atom_site_label_2
_geom_torsion_site_symmetry_2
_geom_torsion_atom_site_label_3
_geom_torsion_site_symmetry_3
_geom_torsion_atom_site_label_4
_geom_torsion_site_symmetry_4
_geom_torsion
_geom_torsion_publ_flag
N1 . Cu1 . O11 . N4 . 173.3(30) yes
N2 . Cu1 . O11 . N4 . 107.0(4) yes
N3 . Cu1 . O11 . N4 . -66.2(5) yes
O11 . Cu1 . N1 . C8 . 22.4(31) yes
O11 . Cu1 . N1 . C9 . -95.0(30) yes
O11 . Cu1 . N1 . C15 . 143.1(28) yes
N2 . Cu1 . N1 . C8 . 89.4(4) yes
N2 . Cu1 . N1 . C9 . -28.0(4) yes
N2 . Cu1 . N1 . C15 . -149.9(4) yes
N3 . Cu1 . N1 . C8 . -98.9(4) yes
N3 . Cu1 . N1 . C9 . 143.7(4) yes
N3 . Cu1 . N1 . C15 . 21.8(4) yes
O11 . Cu1 . N2 . C10 . -166.7(4) yes
O11 . Cu1 . N2 . C14 . 6.4(5) yes
N1 . Cu1 . N2 . C10 . 19.1(4) yes
N1 . Cu1 . N2 . C14 . -167.8(5) yes
N3 . Cu1 . N2 . C10 . -10.7(14) yes
N3 . Cu1 . N2 . C14 . 162.4(10) yes
O11 . Cu1 . N3 . C16 . 169.3(4) yes
O11 . Cu1 . N3 . C20 . -6.0(6) yes
N1 . Cu1 . N3 . C16 . -16.0(5) yes
N1 . Cu1 . N3 . C20 . 168.6(5) yes
N2 . Cu1 . N3 . C16 . 13.6(14) yes
N2 . Cu1 . N3 . C20 . -161.8(9) yes
C7 . O1 . C1 . O5 . -80.4(5) yes
C7 . O1 . C1 . C2 . 162.1(4) yes
C1 . O1 . C7 . C8 . -170.3(4) yes
C21 . O2 . C2 . C1 . 142.2(4) yes
C21 . O2 . C2 . C3 . -99.3(5) yes
C2 . O2 . C21 . O7 . -0.8(6) yes
C2 . O2 . C21 . C22 . 179.0(4) yes
C23 . O3 . C3 . C2 . -100.8(5) yes
C23 . O3 . C3 . C4 . 139.5(5) yes
C3 . O3 . C23 . O8 . -6.2(7) yes
C3 . O3 . C23 . C24 . 173.3(4) yes
C25 . O4 . C4 . C3 . 118.2(5) yes
C25 . O4 . C4 . C5 . -123.2(5) yes
C4 . O4 . C25 . O9 . 2.7(7) yes
C4 . O4 . C25 . C26 . -176.9(4) yes
C5 . O5 . C1 . O1 . 178.6(4) yes
C5 . O5 . C1 . C2 . -64.4(5) yes
C1 . O5 . C5 . C4 . 64.1(5) yes
C1 . O5 . C5 . C6 . -172.8(4) yes
C27 . O6 . C6 . C5 . -162.3(5) yes
C6 . O6 . C27 . O10 . 0.1(8) yes
C6 . O6 . C27 . C28 . 179.4(5) yes
Cu1 . O11 . N4 . O12 . 2.0(5) yes
Cu1 . O11 . N4 . O13 . -179.4(3) yes
Cu1 . N1 . C8 . C7 . 38.0(4) yes
C9 . N1 . C8 . C7 . 154.5(4) yes
C15 . N1 . C8 . C7 . -80.3(6) yes
Cu1 . N1 . C9 . C10 . 31.7(4) yes
C8 . N1 . C9 . C10 . -84.4(5) yes
C15 . N1 . C9 . C10 . 150.8(5) yes
Cu1 . N1 . C15 . C16 . -23.9(4) yes
C8 . N1 . C15 . C16 . 93.8(5) yes
C9 . N1 . C15 . C16 . -142.8(5) yes
Cu1 . N2 . C10 . C9 . -5.4(4) yes
Cu1 . N2 . C10 . C11 . 172.1(4) yes
C14 . N2 . C10 . C9 . -178.9(4) yes
C14 . N2 . C10 . C11 . -1.4(7) yes
Cu1 . N2 . C14 . C13 . -171.7(3) yes
C10 . N2 . C14 . C13 . 1.1(7) yes
Cu1 . N3 . C16 . C15 . 6.1(5) yes
Cu1 . N3 . C16 . C17 . -173.2(4) yes
C20 . N3 . C16 . C15 . -178.2(4) yes
C20 . N3 . C16 . C17 . 2.5(7) yes
Cu1 . N3 . C20 . C19 . 173.0(3) yes
C16 . N3 . C20 . C19 . -2.1(7) yes
O1 . C1 . C2 . O2 . -66.9(4) yes
O1 . C1 . C2 . C3 . 175.0(3) yes
O5 . C1 . C2 . O2 . 176.3(3) yes
O5 . C1 . C2 . C3 . 58.2(4) yes
O2 . C2 . C3 . O3 . 69.1(4) yes
O2 . C2 . C3 . C4 . -172.0(3) yes
C1 . C2 . C3 . O3 . -173.9(4) yes
C1 . C2 . C3 . C4 . -55.0(5) yes
O3 . C3 . C4 . O4 . -67.4(4) yes
O3 . C3 . C4 . C5 . 175.1(3) yes
C2 . C3 . C4 . O4 . 173.0(3) yes
C2 . C3 . C4 . C5 . 55.4(5) yes
O4 . C4 . C5 . O5 . -175.3(3) yes
O4 . C4 . C5 . C6 . 65.2(5) yes
C3 . C4 . C5 . O5 . -58.4(5) yes
C3 . C4 . C5 . C6 . -177.9(4) yes
O5 . C5 . C6 . O6 . -63.8(4) yes
C4 . C5 . C6 . O6 . 55.8(6) yes
O1 . C7 . C8 . N1 . -64.9(5) yes
N1 . C9 . C10 . N2 . -18.5(6) yes
N1 . C9 . C10 . C11 . 164.2(5) yes
N2 . C10 . C11 . C12 . -0.2(7) yes
C9 . C10 . C11 . C12 . 177.0(5) yes
C10 . C11 . C12 . C13 . 2.3(8) yes
C11 . C12 . C13 . C14 . -2.7(9) yes
C12 . C13 . C14 . N2 . 1.0(8) yes
N1 . C15 . C16 . N3 . 12.7(6) yes
N1 . C15 . C16 . C17 . -168.0(4) yes
N3 . C16 . C17 . C18 . -0.1(7) yes
C15 . C16 . C17 . C18 . -179.3(5) yes
C16 . C17 . C18 . C19 . -2.8(8) yes
C17 . C18 . C19 . C20 . 3.2(8) yes
C18 . C19 . C20 . N3 . -0.8(8) yes
